data_7004427
loop_
_publ_author_name
'Rios, Daniel'
'Olmstead, Marilyn M.'
'Balch, Alan L.'

_publ_section_title
;
 Colorless, non-luminescent; colorless, luminescent; and yellow,
 luminescent crystals of the cation [Au{C(NHCH3)(NHCH2CH2OH)}2]+. The
 roles of anions and hydrogen bonding in determining the aggregation of
 two-coordinate gold(i) cations
;
_journal_issue 31
_journal_name_full 'Dalton Transactions'
_journal_page_first 4157
_journal_page_last 4164
_journal_paper_doi 10.1039/b806878j
_journal_year 2008
_chemical_formula_moiety '3(C8 H20 Au N4 O2), 2(As F6), Cl, 0.5(H2O), 0.5(H2O)'
_chemical_formula_sum 'C24 H62 As2 Au3 Cl F12 N12 O7'
_chemical_formula_weight 1635.06
_chemical_name_common '[Au{C(NHCH3)(NHCH2CH2OH)}2]3(AsF6)2Cl.0.5(H2O)2'
_chemical_name_systematic
;
?
;
_space_group_IT_number 14
_symmetry_cell_setting monoclinic
_symmetry_space_group_name_Hall '-P 2yn'
_symmetry_space_group_name_H-M 'P 1 21/n 1'
_atom_sites_solution_hydrogens geom
_atom_sites_solution_primary direct
_atom_sites_solution_secondary difmap
_audit_creation_method SHELXL-97
_cell_angle_alpha 90.00
_cell_angle_beta 90.651(8)
_cell_angle_gamma 90.00
_cell_formula_units_Z 4
_cell_length_a 9.373(4)
_cell_length_b 20.654(9)
_cell_length_c 24.579(10)
_cell_measurement_reflns_used 1013
_cell_measurement_temperature 90(2)
_cell_measurement_theta_max 30.427
_cell_measurement_theta_min 2.518
_cell_volume 4758(3)
_computing_cell_refinement SAINT
_computing_data_collection 'SMART 5.054 (Bruker, 2003)'
_computing_data_reduction 'SAINT 6.45A (Bruker, 2003)'
_computing_molecular_graphics 'SHELXTL 5.1, XP (Sheldrick, 1994)'
_computing_publication_material 'SHELXS-97 (Sheldrick, 1990)'
_computing_structure_refinement 'SHELXL-97 (Sheldrick, 1997)'
_computing_structure_solution 'SHELXS-97 (Sheldrick, 1990)'
_diffrn_ambient_temperature 90(2)
_diffrn_detector_area_resol_mean 8.3
_diffrn_measured_fraction_theta_full 0.999
_diffrn_measured_fraction_theta_max 0.999
_diffrn_measurement_device_type 'Bruker SMART 1000'
_diffrn_measurement_method \w
_diffrn_radiation_monochromator graphite
_diffrn_radiation_source 'fine-focus sealed tube'
_diffrn_radiation_type MoK\a
_diffrn_radiation_wavelength 0.71073
_diffrn_reflns_av_R_equivalents 0.0802
_diffrn_reflns_av_sigmaI/netI 0.0714
_diffrn_reflns_limit_h_max 12
_diffrn_reflns_limit_h_min -12
_diffrn_reflns_limit_k_max 26
_diffrn_reflns_limit_k_min -26
_diffrn_reflns_limit_l_max 31
_diffrn_reflns_limit_l_min -31
_diffrn_reflns_number 50933
_diffrn_reflns_theta_full 27.50
_diffrn_reflns_theta_max 27.50
_diffrn_reflns_theta_min 1.29
_diffrn_standards_number 0
_exptl_absorpt_coefficient_mu 10.762
_exptl_absorpt_correction_T_max 0.5848
_exptl_absorpt_correction_T_min 0.3635
_exptl_absorpt_correction_type multi-scan
_exptl_absorpt_process_details 'SADABS 2.10 (Sheldrick, 2003)'
_exptl_crystal_colour yellow/green
_exptl_crystal_density_diffrn 2.280
_exptl_crystal_density_method 'not measured'
_exptl_crystal_description Needle
_exptl_crystal_F_000 3088.0
_exptl_crystal_size_max 0.26
_exptl_crystal_size_mid 0.06
_exptl_crystal_size_min 0.05
_refine_diff_density_max 2.533
_refine_diff_density_min -5.974
_refine_diff_density_rms 0.264
_refine_ls_extinction_method none
_refine_ls_goodness_of_fit_ref 1.034
_refine_ls_hydrogen_treatment mixed
_refine_ls_matrix_type full
_refine_ls_number_parameters 556
_refine_ls_number_reflns 10923
_refine_ls_number_restraints 6
_refine_ls_restrained_S_all 1.034
_refine_ls_R_factor_all 0.0794
_refine_ls_R_factor_gt 0.0495
_refine_ls_shift/su_max 0.004
_refine_ls_shift/su_mean 0.000
_refine_ls_structure_factor_coef Fsqd
_refine_ls_weighting_details 'calc w=1/[\s^2^(Fo^2^)+(0.0359P)^2^+43.5314P] where P=(Fo^2^+2Fc^2^)/3'
_refine_ls_weighting_scheme calc
_refine_ls_wR_factor_gt 0.1109
_refine_ls_wR_factor_ref 0.1191
_reflns_number_gt 7842
_reflns_number_total 10923
_reflns_threshold_expression >2sigma(I)
_cod_data_source_file b806878j.txt
_cod_data_source_block dr60
_cod_original_sg_symbol_H-M 'P 21/n'
_cod_database_code 7004427

loop_
_symmetry_equiv_pos_as_xyz
'x, y, z'
'-x+1/2, y+1/2, -z+1/2'
'-x, -y, -z'
'x-1/2, -y-1/2, z-1/2'

loop_
_atom_site_label
_atom_site_type_symbol
_atom_site_fract_x
_atom_site_fract_y
_atom_site_fract_z
_atom_site_U_iso_or_equiv
_atom_site_adp_type
_atom_site_occupancy
_atom_site_symmetry_multiplicity
_atom_site_calc_flag
_atom_site_refinement_flags
_atom_site_disorder_assembly
_atom_site_disorder_group
Au1 Au 0.40891(3) 0.742917(15) 0.637902(13) 0.01430(9) Uani 1 1 d . . .
Au2 Au 0.74083(3) 0.739442(15) 0.625537(13) 0.01452(9) Uani 1 1 d . . .
Au3 Au 1.07527(4) 0.756571(16) 0.632093(13) 0.01660(9) Uani 1 1 d . . .
As1 As 0.30316(10) 0.38402(4) 0.60565(4) 0.0185(2) Uani 1 1 d . . .
As2 As 0.91786(10) 0.91233(4) 0.38092(4) 0.01716(19) Uani 1 1 d . . .
Cl1 Cl 0.9036(2) 0.45888(10) 0.69308(9) 0.0209(5) Uani 1 1 d . . .
F1 F 0.4034(7) 0.4555(3) 0.6054(3) 0.0386(16) Uani 1 1 d . . .
F2 F 0.2101(6) 0.3122(2) 0.6074(2) 0.0292(13) Uani 1 1 d . . .
F3 F 0.4551(6) 0.3429(3) 0.6277(2) 0.0314(13) Uani 1 1 d . . .
F4 F 0.3479(6) 0.3694(3) 0.5392(2) 0.0311(13) Uani 1 1 d . . .
F5 F 0.2618(6) 0.3966(2) 0.6731(2) 0.0263(12) Uani 1 1 d . . .
F6 F 0.1547(7) 0.4258(3) 0.5848(2) 0.0406(16) Uani 1 1 d . . .
F7 F 0.7357(6) 0.9163(3) 0.3805(3) 0.0466(18) Uani 1 1 d . . .
F8 F 1.1004(7) 0.9098(4) 0.3810(3) 0.061(2) Uani 1 1 d . . .
F9 F 0.9178(9) 0.8344(3) 0.4021(4) 0.075(3) Uani 1 1 d . . .
F10 F 0.9204(9) 0.9378(4) 0.4473(3) 0.076(3) Uani 1 1 d . . .
F11 F 0.9204(9) 0.9907(3) 0.3608(4) 0.077(3) Uani 1 1 d . . .
F12 F 0.9185(8) 0.8873(4) 0.3153(3) 0.056(2) Uani 1 1 d . . .
O1 O 0.7138(8) 0.7712(3) 0.7841(3) 0.039(2) Uani 1 1 d . . .
H1 H 0.7760 0.7639 0.8082 0.059 Uiso 1 1 calc R . .
O2 O 0.1117(6) 0.5744(3) 0.6905(2) 0.0197(13) Uani 1 1 d . . .
H2 H 0.0530 0.5436 0.6907 0.030 Uiso 1 1 calc R . .
O3 O 0.4384(7) 0.7799(4) 0.4869(3) 0.041(2) Uani 1 1 d . . .
H3 H 0.3689 0.7827 0.4652 0.062 Uiso 1 1 calc R . .
O4 O 1.0350(7) 0.5846(4) 0.5749(3) 0.0356(18) Uani 1 1 d . . .
H4 H 1.0564 0.5818 0.6081 0.053 Uiso 1 1 calc R . .
O5 O 1.3647(6) 0.8975(3) 0.5320(3) 0.0216(14) Uani 1 1 d . . .
H5 H 1.4179 0.9301 0.5354 0.032 Uiso 1 1 calc R . .
O6 O 0.8038(6) 0.8908(3) 0.7347(2) 0.0208(14) Uani 1 1 d . . .
H6 H 0.7929 0.8563 0.7523 0.031 Uiso 1 1 calc R . .
O7 O 0.2737(16) 0.7960(7) 0.3915(6) 0.038(4) Uiso 0.50 1 d P . .
O8 O 0.5576(14) 0.9688(6) 0.4701(5) 0.025(3) Uiso 0.50 1 d P . .
N1 N 0.4141(7) 0.8856(3) 0.6506(3) 0.0164(15) Uani 1 1 d . . .
H1A H 0.3955 0.8830 0.6155 0.020 Uiso 1 1 calc R . .
N2 N 0.4532(8) 0.8346(3) 0.7315(3) 0.0168(15) Uani 1 1 d . . .
H2A H 0.4695 0.8733 0.7451 0.020 Uiso 1 1 calc R . .
N3 N 0.3935(8) 0.6500(4) 0.5454(3) 0.0197(16) Uani 1 1 d . . .
H3A H 0.4144 0.6853 0.5271 0.024 Uiso 1 1 calc R . .
N4 N 0.3682(8) 0.6005(3) 0.6271(3) 0.0181(16) Uani 1 1 d . . .
H4A H 0.3569 0.5644 0.6085 0.022 Uiso 1 1 calc R . .
N5 N 0.7544(7) 0.8819(3) 0.6171(3) 0.0153(15) Uani 1 1 d . . .
H5A H 0.7737 0.8771 0.6520 0.018 Uiso 1 1 calc R . .
N6 N 0.7111(8) 0.8354(3) 0.5345(3) 0.0179(16) Uani 1 1 d . . .
H6A H 0.7048 0.8752 0.5218 0.021 Uiso 1 1 calc R . .
N7 N 0.7441(7) 0.6541(3) 0.7202(3) 0.0172(15) Uani 1 1 d . . .
H7A H 0.7278 0.6921 0.7352 0.021 Uiso 1 1 calc R . .
N8 N 0.7695(8) 0.5956(3) 0.6422(3) 0.0165(15) Uani 1 1 d . . .
H8A H 0.7794 0.5614 0.6633 0.020 Uiso 1 1 calc R . .
N9 N 1.0686(8) 0.7023(4) 0.5208(3) 0.031(2) Uani 1 1 d . . .
H9A H 1.0478 0.6672 0.5394 0.037 Uiso 1 1 calc R . .
N10 N 1.1059(8) 0.8118(4) 0.5198(3) 0.031(2) Uani 1 1 d . . .
H10A H 1.1179 0.8081 0.4845 0.037 Uiso 1 1 calc R . .
N11 N 1.0774(7) 0.7016(3) 0.7434(3) 0.0193(16) Uani 1 1 d . . .
H11A H 1.0871 0.6659 0.7243 0.023 Uiso 1 1 calc R . .
N12 N 1.0604(7) 0.8112(3) 0.7452(3) 0.0163(15) Uani 1 1 d . . .
H12A H 1.0564 0.8077 0.7809 0.020 Uiso 1 1 calc R . .
C1 C 0.4272(10) 0.9506(4) 0.6736(4) 0.021(2) Uani 1 1 d . . .
H1B H 0.4096 0.9828 0.6450 0.032 Uiso 1 1 calc R . .
H1C H 0.5236 0.9565 0.6887 0.032 Uiso 1 1 calc R . .
H1D H 0.3572 0.9561 0.7026 0.032 Uiso 1 1 calc R . .
C2 C 0.4276(8) 0.8295(4) 0.6779(4) 0.0147(17) Uani 1 1 d . . .
C3 C 0.4557(11) 0.7783(4) 0.7692(4) 0.023(2) Uani 1 1 d . . .
H3B H 0.4639 0.7379 0.7477 0.028 Uiso 1 1 calc R . .
H3C H 0.3646 0.7766 0.7891 0.028 Uiso 1 1 calc R . .
C4 C 0.5771(12) 0.7816(5) 0.8095(4) 0.032(3) Uani 1 1 d . . .
H4B H 0.5769 0.8245 0.8274 0.039 Uiso 1 1 calc R . .
H4C H 0.5629 0.7483 0.8380 0.039 Uiso 1 1 calc R . .
C5 C 0.3684(11) 0.5911(4) 0.5133(4) 0.028(2) Uani 1 1 d . . .
H5B H 0.3717 0.6016 0.4745 0.042 Uiso 1 1 calc R . .
H5C H 0.2744 0.5733 0.5220 0.042 Uiso 1 1 calc R . .
H5D H 0.4423 0.5590 0.5221 0.042 Uiso 1 1 calc R . .
C6 C 0.3881(9) 0.6557(4) 0.5992(3) 0.0177(18) Uani 1 1 d . . .
C7 C 0.3641(10) 0.5968(4) 0.6866(4) 0.0212(19) Uani 1 1 d . . .
H7B H 0.3464 0.6406 0.7015 0.025 Uiso 1 1 calc R . .
H7C H 0.4582 0.5821 0.7005 0.025 Uiso 1 1 calc R . .
C8 C 0.2496(9) 0.5510(4) 0.7067(4) 0.0178(18) Uani 1 1 d . . .
H8B H 0.2650 0.5073 0.6913 0.021 Uiso 1 1 calc R . .
H8C H 0.2551 0.5477 0.7469 0.021 Uiso 1 1 calc R . .
C9 C 0.7472(10) 0.9483(4) 0.5958(4) 0.0212(19) Uani 1 1 d . . .
H9B H 0.7622 0.9791 0.6256 0.032 Uiso 1 1 calc R . .
H9C H 0.6532 0.9557 0.5791 0.032 Uiso 1 1 calc R . .
H9D H 0.8213 0.9544 0.5685 0.032 Uiso 1 1 calc R . .
C10 C 0.7338(8) 0.8279(4) 0.5874(4) 0.0155(17) Uani 1 1 d . . .
C11 C 0.6958(10) 0.7817(4) 0.4956(4) 0.0197(19) Uani 1 1 d . . .
H11B H 0.6858 0.7407 0.5160 0.024 Uiso 1 1 calc R . .
H11C H 0.7837 0.7787 0.4737 0.024 Uiso 1 1 calc R . .
C12 C 0.5697(12) 0.7894(5) 0.4578(4) 0.033(2) Uani 1 1 d . . .
H12B H 0.5705 0.8333 0.4416 0.039 Uiso 1 1 calc R . .
H12C H 0.5759 0.7575 0.4279 0.039 Uiso 1 1 calc R . .
C13 C 0.7591(10) 0.5988(4) 0.7570(4) 0.022(2) Uani 1 1 d . . .
H13B H 0.7412 0.6128 0.7944 0.033 Uiso 1 1 calc R . .
H13C H 0.8561 0.5814 0.7546 0.033 Uiso 1 1 calc R . .
H13D H 0.6902 0.5652 0.7467 0.033 Uiso 1 1 calc R . .
C14 C 0.7526(8) 0.6525(4) 0.6659(4) 0.0159(17) Uani 1 1 d . . .
C15 C 0.7727(10) 0.5857(5) 0.5824(4) 0.023(2) Uani 1 1 d . . .
H15B H 0.7695 0.6284 0.5641 0.028 Uiso 1 1 calc R . .
H15C H 0.6867 0.5611 0.5710 0.028 Uiso 1 1 calc R . .
C16 C 0.9059(11) 0.5491(5) 0.5643(4) 0.029(2) Uani 1 1 d . . .
H16B H 0.9107 0.5070 0.5836 0.035 Uiso 1 1 calc R . .
H16C H 0.8980 0.5400 0.5248 0.035 Uiso 1 1 calc R . .
C17 C 1.0838(13) 0.6960(7) 0.4611(5) 0.050(3) Uani 1 1 d . . .
H17B H 1.0618 0.6514 0.4501 0.076 Uiso 1 1 calc R . .
H17C H 1.1820 0.7065 0.4510 0.076 Uiso 1 1 calc R . .
H17D H 1.0178 0.7258 0.4427 0.076 Uiso 1 1 calc R . .
C18 C 1.0841(9) 0.7575(5) 0.5482(4) 0.023(2) Uani 1 1 d U . .
C19 C 1.1113(11) 0.8767(5) 0.5432(4) 0.031(2) Uani 1 1 d . . .
H19B H 1.1321 0.8735 0.5827 0.037 Uiso 1 1 calc R . .
H19C H 1.0170 0.8977 0.5385 0.037 Uiso 1 1 calc R . .
C20 C 1.2244(10) 0.9180(5) 0.5165(4) 0.027(2) Uani 1 1 d . . .
H20B H 1.2135 0.9151 0.4765 0.033 Uiso 1 1 calc R . .
H20C H 1.2110 0.9638 0.5272 0.033 Uiso 1 1 calc R . .
C21 C 1.0718(11) 0.6942(5) 0.8021(4) 0.028(2) Uani 1 1 d . . .
H21B H 1.0842 0.6484 0.8116 0.043 Uiso 1 1 calc R . .
H21C H 0.9792 0.7093 0.8151 0.043 Uiso 1 1 calc R . .
H21D H 1.1482 0.7197 0.8191 0.043 Uiso 1 1 calc R . .
C22 C 1.0694(9) 0.7564(4) 0.7155(4) 0.0165(17) Uani 1 1 d . . .
C23 C 1.0568(9) 0.8762(4) 0.7213(4) 0.0173(18) Uani 1 1 d . . .
H23B H 1.0378 0.8728 0.6817 0.021 Uiso 1 1 calc R . .
H23C H 1.1510 0.8971 0.7265 0.021 Uiso 1 1 calc R . .
C24 C 0.9422(9) 0.9179(4) 0.7472(4) 0.0193(18) Uani 1 1 d . . .
H24B H 0.9572 0.9193 0.7871 0.023 Uiso 1 1 calc R . .
H24C H 0.9480 0.9626 0.7330 0.023 Uiso 1 1 calc R . .

loop_
_atom_site_aniso_label
_atom_site_aniso_U_11
_atom_site_aniso_U_22
_atom_site_aniso_U_33
_atom_site_aniso_U_23
_atom_site_aniso_U_13
_atom_site_aniso_U_12
Au1 0.00958(17) 0.01312(16) 0.02023(17) -0.00174(13) 0.00181(12) -0.00059(11)
Au2 0.00977(17) 0.01223(15) 0.02160(17) 0.00415(13) 0.00190(12) 0.00225(12)
Au3 0.01171(17) 0.01861(16) 0.01947(16) -0.00203(14) 0.00019(12) 0.00229(13)
As1 0.0214(5) 0.0148(4) 0.0194(5) -0.0001(3) 0.0002(4) 0.0006(3)
As2 0.0181(5) 0.0172(4) 0.0161(4) 0.0036(3) -0.0030(3) -0.0006(3)
Cl1 0.0172(11) 0.0135(9) 0.0320(12) 0.0071(9) 0.0008(9) 0.0004(8)
F1 0.050(4) 0.016(3) 0.049(4) -0.004(3) 0.019(3) -0.010(3)
F2 0.035(3) 0.020(3) 0.032(3) -0.004(2) 0.000(3) -0.010(2)
F3 0.031(3) 0.029(3) 0.034(3) -0.004(3) -0.009(3) 0.008(3)
F4 0.041(4) 0.026(3) 0.027(3) -0.001(2) 0.008(3) 0.000(3)
F5 0.033(3) 0.020(3) 0.026(3) -0.001(2) 0.002(2) 0.001(2)
F6 0.051(4) 0.041(4) 0.029(3) 0.007(3) -0.001(3) 0.021(3)
F7 0.012(3) 0.036(4) 0.092(6) -0.015(3) 0.002(3) 0.003(3)
F8 0.024(4) 0.088(6) 0.070(5) -0.039(4) -0.005(3) -0.006(4)
F9 0.097(6) 0.023(3) 0.108(7) 0.035(4) 0.069(5) 0.036(4)
F10 0.082(6) 0.111(7) 0.035(4) -0.034(4) -0.024(4) 0.071(5)
F11 0.090(6) 0.024(4) 0.119(8) 0.025(4) 0.033(6) -0.009(4)
F12 0.054(5) 0.093(6) 0.021(3) -0.009(3) -0.015(3) 0.025(4)
O1 0.043(5) 0.016(3) 0.058(5) 0.004(3) -0.028(4) 0.007(3)
O2 0.018(3) 0.016(3) 0.025(3) 0.002(3) 0.001(3) -0.005(2)
O3 0.025(4) 0.050(5) 0.049(5) -0.027(4) -0.016(4) 0.020(3)
O4 0.028(4) 0.059(5) 0.019(4) 0.000(3) 0.000(3) 0.007(4)
O5 0.018(3) 0.019(3) 0.028(4) 0.000(3) -0.007(3) -0.003(3)
O6 0.018(3) 0.023(3) 0.022(3) -0.003(3) -0.006(3) 0.005(3)
N1 0.019(4) 0.008(3) 0.021(4) 0.001(3) -0.001(3) 0.003(3)
N2 0.020(4) 0.009(3) 0.022(4) 0.003(3) 0.002(3) 0.000(3)
N3 0.020(4) 0.020(4) 0.019(4) 0.001(3) 0.000(3) -0.001(3)
N4 0.020(4) 0.017(4) 0.017(4) -0.003(3) 0.003(3) -0.007(3)
N5 0.015(4) 0.010(3) 0.020(4) 0.002(3) -0.004(3) 0.001(3)
N6 0.024(4) 0.013(3) 0.016(4) 0.001(3) 0.000(3) -0.002(3)
N7 0.017(4) 0.013(3) 0.022(4) 0.000(3) 0.006(3) 0.000(3)
N8 0.024(4) 0.011(3) 0.015(4) 0.005(3) 0.003(3) 0.006(3)
N9 0.012(4) 0.048(5) 0.033(5) -0.017(4) -0.013(3) 0.004(4)
N10 0.017(4) 0.056(6) 0.020(4) 0.002(4) 0.001(3) 0.000(4)
N11 0.011(4) 0.018(4) 0.029(4) 0.001(3) -0.006(3) 0.005(3)
N12 0.015(4) 0.016(4) 0.019(4) 0.004(3) 0.003(3) 0.004(3)
C1 0.022(5) 0.012(4) 0.030(5) -0.001(4) -0.004(4) 0.002(3)
C2 0.004(4) 0.018(4) 0.022(5) 0.000(3) 0.001(3) 0.004(3)
C3 0.036(6) 0.013(4) 0.021(5) 0.001(4) 0.011(4) 0.001(4)
C4 0.067(8) 0.016(4) 0.014(5) 0.002(4) -0.008(5) -0.007(5)
C5 0.030(6) 0.025(5) 0.030(6) -0.010(4) 0.004(4) 0.001(4)
C6 0.009(4) 0.028(5) 0.017(4) 0.001(4) 0.002(3) 0.002(3)
C7 0.020(5) 0.022(5) 0.022(5) 0.000(4) 0.004(4) -0.002(4)
C8 0.019(5) 0.016(4) 0.019(5) 0.003(3) -0.002(4) -0.001(3)
C9 0.022(5) 0.014(4) 0.027(5) -0.001(4) -0.006(4) -0.004(4)
C10 0.004(4) 0.022(4) 0.021(5) 0.000(4) -0.003(3) 0.005(3)
C11 0.021(5) 0.018(4) 0.020(5) -0.002(4) 0.007(4) 0.001(4)
C12 0.055(7) 0.026(5) 0.017(5) -0.003(4) -0.004(5) 0.014(5)
C13 0.030(5) 0.017(4) 0.019(5) 0.004(4) 0.011(4) -0.001(4)
C14 0.007(4) 0.019(4) 0.022(5) 0.003(3) -0.005(3) 0.005(3)
C15 0.021(5) 0.032(5) 0.017(5) 0.000(4) 0.000(4) 0.004(4)
C16 0.035(6) 0.031(5) 0.021(5) 0.002(4) 0.001(4) 0.012(4)
C17 0.040(7) 0.077(9) 0.033(7) -0.030(6) -0.015(5) 0.020(6)
C18 0.012(3) 0.038(4) 0.019(3) -0.006(3) 0.000(3) 0.005(3)
C19 0.022(5) 0.045(6) 0.025(5) 0.012(5) 0.003(4) 0.005(5)
C20 0.023(5) 0.038(6) 0.021(5) 0.010(4) 0.004(4) 0.014(4)
C21 0.029(6) 0.028(5) 0.028(5) 0.012(4) -0.004(4) -0.004(4)
C22 0.007(4) 0.017(4) 0.026(5) -0.002(4) 0.007(3) 0.000(3)
C23 0.018(5) 0.014(4) 0.020(5) 0.004(3) 0.005(4) -0.002(3)
C24 0.016(5) 0.019(4) 0.023(5) -0.006(4) -0.002(4) 0.006(3)

loop_
_atom_type_symbol
_atom_type_description
_atom_type_scat_dispersion_real
_atom_type_scat_dispersion_imag
_atom_type_scat_source
C C 0.0033 0.0016 'International Tables Vol C Tables 4.2.6.8 and 6.1.1.4'
H H 0.0000 0.0000 'International Tables Vol C Tables 4.2.6.8 and 6.1.1.4'
N N 0.0061 0.0033 'International Tables Vol C Tables 4.2.6.8 and 6.1.1.4'
O O 0.0106 0.0060 'International Tables Vol C Tables 4.2.6.8 and 6.1.1.4'
F F 0.0171 0.0103 'International Tables Vol C Tables 4.2.6.8 and 6.1.1.4'
Cl Cl 0.1484 0.1585 'International Tables Vol C Tables 4.2.6.8 and 6.1.1.4'
As As 0.0499 2.0058 'International Tables Vol C Tables 4.2.6.8 and 6.1.1.4'
Au Au -2.0133 8.8022 'International Tables Vol C Tables 4.2.6.8 and 6.1.1.4'

loop_
_geom_angle_atom_site_label_1
_geom_angle_atom_site_label_2
_geom_angle_atom_site_label_3
_geom_angle
_geom_angle_site_symmetry_1
_geom_angle_site_symmetry_3
_geom_angle_publ_flag
C6 Au1 C2 178.9(3) . . ?
C6 Au1 Au2 91.4(2) . . ?
C2 Au1 Au2 89.3(2) . . ?
C6 Au1 Au3 88.2(2) . 1_455 ?
C2 Au1 Au3 91.3(2) . 1_455 ?
Au2 Au1 Au3 170.971(15) . 1_455 ?
C10 Au2 C14 177.9(3) . . ?
C10 Au2 Au1 89.8(2) . . ?
C14 Au2 Au1 91.2(2) . . ?
C10 Au2 Au3 87.2(2) . . ?
C14 Au2 Au3 91.5(2) . . ?
Au1 Au2 Au3 168.497(16) . . ?
C22 Au3 C18 179.1(4) . . ?
C22 Au3 Au1 89.6(2) . 1_655 ?
C18 Au3 Au1 89.7(2) . 1_655 ?
C22 Au3 Au2 90.7(2) . . ?
C18 Au3 Au2 90.1(3) . . ?
Au1 Au3 Au2 168.410(15) 1_655 . ?
F6 As1 F4 90.6(3) . . ?
F6 As1 F2 91.8(3) . . ?
F4 As1 F2 90.1(3) . . ?
F6 As1 F5 91.2(3) . . ?
F4 As1 F5 178.1(3) . . ?
F2 As1 F5 89.2(3) . . ?
F6 As1 F3 178.8(3) . . ?
F4 As1 F3 90.2(3) . . ?
F2 As1 F3 89.1(3) . . ?
F5 As1 F3 88.0(3) . . ?
F6 As1 F1 90.5(3) . . ?
F4 As1 F1 90.5(3) . . ?
F2 As1 F1 177.7(3) . . ?
F5 As1 F1 90.2(3) . . ?
F3 As1 F1 88.6(3) . . ?
F9 As2 F11 178.8(5) . . ?
F9 As2 F12 90.1(4) . . ?
F11 As2 F12 90.7(4) . . ?
F9 As2 F7 92.5(4) . . ?
F11 As2 F7 88.3(4) . . ?
F12 As2 F7 91.3(4) . . ?
F9 As2 F8 88.5(4) . . ?
F11 As2 F8 90.7(4) . . ?
F12 As2 F8 88.7(3) . . ?
F7 As2 F8 179.0(4) . . ?
F9 As2 F10 90.0(4) . . ?
F11 As2 F10 89.2(4) . . ?
F12 As2 F10 179.0(4) . . ?
F7 As2 F10 89.6(4) . . ?
F8 As2 F10 90.3(4) . . ?
C4 O1 H1 109.5 . . ?
C8 O2 H2 109.5 . . ?
C12 O3 H3 109.5 . . ?
C16 O4 H4 109.5 . . ?
C20 O5 H5 109.5 . . ?
C24 O6 H6 109.5 . . ?
C2 N1 C1 126.2(8) . . ?
C2 N1 H1A 116.9 . . ?
C1 N1 H1A 116.9 . . ?
C2 N2 C3 123.6(7) . . ?
C2 N2 H2A 118.2 . . ?
C3 N2 H2A 118.2 . . ?
C6 N3 C5 126.8(8) . . ?
C6 N3 H3A 116.6 . . ?
C5 N3 H3A 116.6 . . ?
C6 N4 C7 123.9(7) . . ?
C6 N4 H4A 118.0 . . ?
C7 N4 H4A 118.0 . . ?
C10 N5 C9 125.1(7) . . ?
C10 N5 H5A 117.5 . . ?
C9 N5 H5A 117.5 . . ?
C10 N6 C11 124.2(7) . . ?
C10 N6 H6A 117.9 . . ?
C11 N6 H6A 117.9 . . ?
C14 N7 C13 126.2(7) . . ?
C14 N7 H7A 116.9 . . ?
C13 N7 H7A 116.9 . . ?
C14 N8 C15 124.2(7) . . ?
C14 N8 H8A 117.9 . . ?
C15 N8 H8A 117.9 . . ?
C18 N9 C17 124.3(10) . . ?
C18 N9 H9A 117.8 . . ?
C17 N9 H9A 117.8 . . ?
C18 N10 C19 124.7(8) . . ?
C18 N10 H10A 117.6 . . ?
C19 N10 H10A 117.6 . . ?
C22 N11 C21 127.0(8) . . ?
C22 N11 H11A 116.5 . . ?
C21 N11 H11A 116.5 . . ?
C22 N12 C23 123.5(7) . . ?
C22 N12 H12A 118.2 . . ?
C23 N12 H12A 118.2 . . ?
N1 C1 H1B 109.5 . . ?
N1 C1 H1C 109.5 . . ?
H1B C1 H1C 109.5 . . ?
N1 C1 H1D 109.5 . . ?
H1B C1 H1D 109.5 . . ?
H1C C1 H1D 109.5 . . ?
N2 C2 N1 116.0(7) . . ?
N2 C2 Au1 123.6(6) . . ?
N1 C2 Au1 120.4(6) . . ?
N2 C3 C4 112.5(8) . . ?
N2 C3 H3B 109.1 . . ?
C4 C3 H3B 109.1 . . ?
N2 C3 H3C 109.1 . . ?
C4 C3 H3C 109.1 . . ?
H3B C3 H3C 107.8 . . ?
O1 C4 C3 112.2(8) . . ?
O1 C4 H4B 109.2 . . ?
C3 C4 H4B 109.2 . . ?
O1 C4 H4C 109.2 . . ?
C3 C4 H4C 109.2 . . ?
H4B C4 H4C 107.9 . . ?
N3 C5 H5B 109.5 . . ?
N3 C5 H5C 109.5 . . ?
H5B C5 H5C 109.5 . . ?
N3 C5 H5D 109.5 . . ?
H5B C5 H5D 109.5 . . ?
H5C C5 H5D 109.5 . . ?
N3 C6 N4 116.1(8) . . ?
N3 C6 Au1 122.4(6) . . ?
N4 C6 Au1 121.5(6) . . ?
N4 C7 C8 112.5(7) . . ?
N4 C7 H7B 109.1 . . ?
C8 C7 H7B 109.1 . . ?
N4 C7 H7C 109.1 . . ?
C8 C7 H7C 109.1 . . ?
H7B C7 H7C 107.8 . . ?
O2 C8 C7 109.8(7) . . ?
O2 C8 H8B 109.7 . . ?
C7 C8 H8B 109.7 . . ?
O2 C8 H8C 109.7 . . ?
C7 C8 H8C 109.7 . . ?
H8B C8 H8C 108.2 . . ?
N5 C9 H9B 109.5 . . ?
N5 C9 H9C 109.5 . . ?
H9B C9 H9C 109.5 . . ?
N5 C9 H9D 109.5 . . ?
H9B C9 H9D 109.5 . . ?
H9C C9 H9D 109.5 . . ?
N6 C10 N5 117.0(8) . . ?
N6 C10 Au2 123.9(6) . . ?
N5 C10 Au2 119.1(6) . . ?
N6 C11 C12 113.1(7) . . ?
N6 C11 H11B 109.0 . . ?
C12 C11 H11B 109.0 . . ?
N6 C11 H11C 109.0 . . ?
C12 C11 H11C 109.0 . . ?
H11B C11 H11C 107.8 . . ?
O3 C12 C11 110.3(8) . . ?
O3 C12 H12B 109.6 . . ?
C11 C12 H12B 109.6 . . ?
O3 C12 H12C 109.6 . . ?
C11 C12 H12C 109.6 . . ?
H12B C12 H12C 108.1 . . ?
N7 C13 H13B 109.5 . . ?
N7 C13 H13C 109.5 . . ?
H13B C13 H13C 109.5 . . ?
N7 C13 H13D 109.5 . . ?
H13B C13 H13D 109.5 . . ?
H13C C13 H13D 109.5 . . ?
N8 C14 N7 118.0(7) . . ?
N8 C14 Au2 124.8(6) . . ?
N7 C14 Au2 117.2(6) . . ?
N8 C15 C16 112.5(8) . . ?
N8 C15 H15B 109.1 . . ?
C16 C15 H15B 109.1 . . ?
N8 C15 H15C 109.1 . . ?
C16 C15 H15C 109.1 . . ?
H15B C15 H15C 107.8 . . ?
O4 C16 C15 112.5(8) . . ?
O4 C16 H16B 109.1 . . ?
C15 C16 H16B 109.1 . . ?
O4 C16 H16C 109.1 . . ?
C15 C16 H16C 109.1 . . ?
H16B C16 H16C 107.8 . . ?
N9 C17 H17B 109.5 . . ?
N9 C17 H17C 109.5 . . ?
H17B C17 H17C 109.5 . . ?
N9 C17 H17D 109.5 . . ?
H17B C17 H17D 109.5 . . ?
H17C C17 H17D 109.5 . . ?
N9 C18 N10 118.1(9) . . ?
N9 C18 Au3 119.4(7) . . ?
N10 C18 Au3 122.4(7) . . ?
N10 C19 C20 111.6(8) . . ?
N10 C19 H19B 109.3 . . ?
C20 C19 H19B 109.3 . . ?
N10 C19 H19C 109.3 . . ?
C20 C19 H19C 109.3 . . ?
H19B C19 H19C 108.0 . . ?
O5 C20 C19 111.4(7) . . ?
O5 C20 H20B 109.4 . . ?
C19 C20 H20B 109.4 . . ?
O5 C20 H20C 109.4 . . ?
C19 C20 H20C 109.4 . . ?
H20B C20 H20C 108.0 . . ?
N11 C21 H21B 109.5 . . ?
N11 C21 H21C 109.5 . . ?
H21B C21 H21C 109.5 . . ?
N11 C21 H21D 109.5 . . ?
H21B C21 H21D 109.5 . . ?
H21C C21 H21D 109.5 . . ?
N11 C22 N12 116.1(8) . . ?
N11 C22 Au3 121.1(6) . . ?
N12 C22 Au3 122.8(6) . . ?
N12 C23 C24 111.3(7) . . ?
N12 C23 H23B 109.4 . . ?
C24 C23 H23B 109.4 . . ?
N12 C23 H23C 109.4 . . ?
C24 C23 H23C 109.4 . . ?
H23B C23 H23C 108.0 . . ?
O6 C24 C23 109.2(7) . . ?
O6 C24 H24B 109.8 . . ?
C23 C24 H24B 109.8 . . ?
O6 C24 H24C 109.8 . . ?
C23 C24 H24C 109.8 . . ?
H24B C24 H24C 108.3 . . ?

loop_
_geom_bond_atom_site_label_1
_geom_bond_atom_site_label_2
_geom_bond_distance
_geom_bond_site_symmetry_2
_geom_bond_publ_flag
Au1 C6 2.046(9) . ?
Au1 C2 2.048(8) . ?
Au1 Au2 3.1301(14) . ?
Au1 Au3 3.1415(14) 1_455 ?
Au2 C10 2.053(8) . ?
Au2 C14 2.053(8) . ?
Au2 Au3 3.1569(14) . ?
Au3 C22 2.051(9) . ?
Au3 C18 2.066(9) . ?
Au3 Au1 3.1415(14) 1_655 ?
As1 F6 1.710(6) . ?
As1 F4 1.716(6) . ?
As1 F2 1.722(5) . ?
As1 F5 1.727(5) . ?
As1 F3 1.740(6) . ?
As1 F1 1.750(5) . ?
As2 F9 1.692(6) . ?
As2 F11 1.693(7) . ?
As2 F12 1.694(6) . ?
As2 F7 1.709(6) . ?
As2 F8 1.712(7) . ?
As2 F10 1.714(7) . ?
O1 C4 1.448(13) . ?
O1 H1 0.8400 . ?
O2 C8 1.432(10) . ?
O2 H2 0.8400 . ?
O3 C12 1.444(13) . ?
O3 H3 0.8400 . ?
O4 C16 1.436(12) . ?
O4 H4 0.8400 . ?
O5 C20 1.428(10) . ?
O5 H5 0.8400 . ?
O6 C24 1.443(10) . ?
O6 H6 0.8400 . ?
N1 C2 1.345(10) . ?
N1 C1 1.461(10) . ?
N1 H1A 0.8800 . ?
N2 C2 1.341(11) . ?
N2 C3 1.486(11) . ?
N2 H2A 0.8800 . ?
N3 C6 1.329(11) . ?
N3 C5 1.468(11) . ?
N3 H3A 0.8800 . ?
N4 C6 1.343(11) . ?
N4 C7 1.467(11) . ?
N4 H4A 0.8800 . ?
N5 C10 1.347(11) . ?
N5 C9 1.469(10) . ?
N5 H5A 0.8800 . ?
N6 C10 1.324(11) . ?
N6 C11 1.472(11) . ?
N6 H6A 0.8800 . ?
N7 C14 1.338(11) . ?
N7 C13 1.464(11) . ?
N7 H7A 0.8800 . ?
N8 C14 1.322(10) . ?
N8 C15 1.484(11) . ?
N8 H8A 0.8800 . ?
N9 C18 1.331(12) . ?
N9 C17 1.482(13) . ?
N9 H9A 0.8800 . ?
N10 C18 1.338(13) . ?
N10 C19 1.460(13) . ?
N10 H10A 0.8800 . ?
N11 C22 1.324(11) . ?
N11 C21 1.452(12) . ?
N11 H11A 0.8800 . ?
N12 C22 1.351(10) . ?
N12 C23 1.465(10) . ?
N12 H12A 0.8800 . ?
C1 H1B 0.9800 . ?
C1 H1C 0.9800 . ?
C1 H1D 0.9800 . ?
C3 C4 1.501(14) . ?
C3 H3B 0.9900 . ?
C3 H3C 0.9900 . ?
C4 H4B 0.9900 . ?
C4 H4C 0.9900 . ?
C5 H5B 0.9800 . ?
C5 H5C 0.9800 . ?
C5 H5D 0.9800 . ?
C7 C8 1.518(12) . ?
C7 H7B 0.9900 . ?
C7 H7C 0.9900 . ?
C8 H8B 0.9900 . ?
C8 H8C 0.9900 . ?
C9 H9B 0.9800 . ?
C9 H9C 0.9800 . ?
C9 H9D 0.9800 . ?
C11 C12 1.504(13) . ?
C11 H11B 0.9900 . ?
C11 H11C 0.9900 . ?
C12 H12B 0.9900 . ?
C12 H12C 0.9900 . ?
C13 H13B 0.9800 . ?
C13 H13C 0.9800 . ?
C13 H13D 0.9800 . ?
C15 C16 1.530(13) . ?
C15 H15B 0.9900 . ?
C15 H15C 0.9900 . ?
C16 H16B 0.9900 . ?
C16 H16C 0.9900 . ?
C17 H17B 0.9800 . ?
C17 H17C 0.9800 . ?
C17 H17D 0.9800 . ?
C19 C20 1.516(13) . ?
C19 H19B 0.9900 . ?
C19 H19C 0.9900 . ?
C20 H20B 0.9900 . ?
C20 H20C 0.9900 . ?
C21 H21B 0.9800 . ?
C21 H21C 0.9800 . ?
C21 H21D 0.9800 . ?
C23 C24 1.522(11) . ?
C23 H23B 0.9900 . ?
C23 H23C 0.9900 . ?
C24 H24B 0.9900 . ?
C24 H24C 0.9900 . ?

loop_
_geom_hbond_atom_site_label_D
_geom_hbond_atom_site_label_H
_geom_hbond_atom_site_label_A
_geom_hbond_distance_DH
_geom_hbond_distance_HA
_geom_hbond_distance_DA
_geom_hbond_angle_DHA
_geom_hbond_site_symmetry_A
O1 H1 O7 0.84 2.39 3.029(17) 133 4_676
O2 H2 Cl1 0.84 2.24 3.082(6) 177 1_455
O3 H3 O7 0.84 2.03 2.813(17) 155 .
O4 H4 O2 0.84 2.09 2.931(9) 179 1_655
O5 H5 O8 0.84 2.11 2.855(14) 148 3_776
O5 H5 O8 0.84 2.23 2.795(14) 125 1_655
O6 H6 O1 0.84 2.06 2.882(10) 164. .
N1 H1A O5 0.88 2.09 2.956(10) 168 1_455
N2 H2A Cl1 0.88 2.61 3.431(8) 156. 2_656
N3 H3A O3 0.88 2.20 3.074(11) 171 .
N4 H4A F1 0.88 2.29 3.060(9) 146 .
N5 H5A O6 0.88 2.07 2.929(9) 165 .
N7 H7A O1 0.88 2.04 2.900(10) 167 .
N8 H8A Cl1 0.88 2.52 3.329(7) 153 .
N9 H9A O4 0.88 1.92 2.790(12) 169 .
N11 H11A O2 0.88 2.08 2.951(9) 171 1_655
N12 H12A F3 0.88 2.37 3.196(9) 157 2_656
